data_7131281
loop_
_publ_author_name
'Zhang, Jia'
'Li, Songyi'
'Fang, Huayi'

_publ_section_title
;
 C-H bond activations by the
 HO&#x2d9;/(Salophen<sup><i>t</i>-Bu</sup>)Co(II) radical pair generated
 <i>via</i> homolysis of a terminal Co(III)-OH bond.
;
_journal_issue 22
_journal_name_full 'Chemical communications (Cambridge, England)'
_journal_page_first 3245
_journal_page_last 3248
_journal_paper_doi 10.1039/d3cc00146f
_journal_volume 59
_journal_year 2023
_chemical_formula_moiety '2(C30 H32 Co N3 O2)'
_chemical_formula_sum 'C60 H64 Co2 N6 O4'
_chemical_formula_weight 1051.03
_space_group_crystal_system triclinic
_space_group_IT_number 2
_space_group_name_Hall '-P 1'
_space_group_name_H-M_alt 'P -1'
_atom_sites_solution_hydrogens geom
_atom_sites_solution_primary dual
_audit_creation_date 2022-04-22
_audit_creation_method
;
Olex2 1.5
(compiled 2021.11.18 svn.ra9532c28 for OlexSys, GUI svn.r6429)
;
_audit_update_record
;
2022-11-20 deposited with the CCDC.	2023-02-15 downloaded from the CCDC.
;
_cell_angle_alpha 90.2580(10)
_cell_angle_beta 95.743(2)
_cell_angle_gamma 94.842(2)
_cell_formula_units_Z 2
_cell_length_a 13.8058(3)
_cell_length_b 13.8879(2)
_cell_length_c 14.8417(2)
_cell_measurement_reflns_used 7711
_cell_measurement_temperature 293(2)
_cell_measurement_theta_max 74.4330
_cell_measurement_theta_min 4.1650
_cell_volume 2821.02(8)
_computing_cell_refinement 'CrysAlisPro 1.171.40.84a (Rigaku OD, 2020)'
_computing_data_collection 'CrysAlisPro 1.171.40.84a (Rigaku OD, 2020)'
_computing_data_reduction 'CrysAlisPro 1.171.40.84a (Rigaku OD, 2020)'
_computing_molecular_graphics 'Olex2 1.5 (Dolomanov et al., 2009)'
_computing_publication_material 'Olex2 1.5 (Dolomanov et al., 2009)'
_computing_structure_refinement 'SHELXL 2013/2 (Sheldrick, 2015)'
_computing_structure_solution 'SHELXT 2014/4 (Sheldrick, 2014)'
_diffrn_ambient_temperature 293(2)
_diffrn_detector 'Hybrid Pixel Array Detector'
_diffrn_detector_area_resol_mean 10.0000
_diffrn_measured_fraction_theta_full 0.983
_diffrn_measured_fraction_theta_max 0.983
_diffrn_measurement_details
;
List of Runs (angles in degrees, time in seconds):

  # Type    Start    End  Width  t~exp~   \w     \q     \k     \f   Frames
#--------------------------------------------------------------------------
  1  \w    -38.00  36.00   0.50    5.00    --    0.00 -82.00-150.00  148
  2  \w    -58.00  58.00   0.50    5.00    --    0.00   0.00  60.00  232
  3  \w     25.00  80.00   0.50    9.50    --  101.30 -82.00 120.00  110
  4  \w     25.00 126.00   0.50    9.50    --  101.30 -38.00 -90.00  202
  5  \w     65.00 178.00   0.50    9.50    --  101.30  19.00  60.00  226
  6  \w     48.00 101.00   0.50    9.50    --  101.30 -82.00  60.00  106
  7  \w     15.00 109.00   0.50    9.50    --  101.30 -38.00 120.00  188
  8  \w     17.00 123.00   0.50    9.50    --  101.30 -57.00 -90.00  212
  9  \w     15.00 121.00   0.50    9.50    --  101.30 -57.00 120.00  212
 10  \w     76.00 167.00   0.50    9.50    --  101.30  38.00  90.00  182
 11  \w     92.00 130.00   0.50    9.50    --  101.30 -82.00 120.00   76
 12  \w     19.00 128.00   0.50    9.50    --  101.30 -82.00 -90.00  218
;
_diffrn_measurement_device 'four-circle diffractometer'
_diffrn_measurement_device_type 'XtaLAB AFC12 (RINC): Kappa single'
_diffrn_measurement_method '\w scans'
_diffrn_orient_matrix_type 'CrysAlisPro convention (1999,Acta A55,543-557)'
_diffrn_orient_matrix_UB_11 -0.0780970000
_diffrn_orient_matrix_UB_12 0.0731795000
_diffrn_orient_matrix_UB_13 -0.0029000000
_diffrn_orient_matrix_UB_21 -0.0062825000
_diffrn_orient_matrix_UB_22 -0.0004777000
_diffrn_orient_matrix_UB_23 -0.1042248000
_diffrn_orient_matrix_UB_31 -0.0808168000
_diffrn_orient_matrix_UB_32 -0.0839049000
_diffrn_orient_matrix_UB_33 -0.0037436000
_diffrn_radiation_monochromator mirror
_diffrn_radiation_probe x-ray
_diffrn_radiation_type 'Cu K\a'
_diffrn_radiation_wavelength 1.54184
_diffrn_reflns_av_R_equivalents 0.0358
_diffrn_reflns_av_unetI/netI 0.0501
_diffrn_reflns_Laue_measured_fraction_full 0.983
_diffrn_reflns_Laue_measured_fraction_max 0.983
_diffrn_reflns_limit_h_max 16
_diffrn_reflns_limit_h_min -16
_diffrn_reflns_limit_k_max 10
_diffrn_reflns_limit_k_min -16
_diffrn_reflns_limit_l_max 17
_diffrn_reflns_limit_l_min -16
_diffrn_reflns_number 22315
_diffrn_reflns_point_group_measured_fraction_full 0.983
_diffrn_reflns_point_group_measured_fraction_max 0.983
_diffrn_reflns_theta_full 67.684
_diffrn_reflns_theta_max 68.000
_diffrn_reflns_theta_min 4.177
_diffrn_source 'Rotating-anode X-ray tube (dual wavelength)'
_diffrn_source_type 'Rigaku (Cu) X-ray DW Source'
_exptl_absorpt_coefficient_mu 4.997
_exptl_absorpt_correction_T_max 1.00000
_exptl_absorpt_correction_T_min 0.65100
_exptl_absorpt_correction_type multi-scan
_exptl_absorpt_process_details
;
CrysAlisPro 1.171.40.84a (Rigaku Oxford Diffraction, 2020)
Empirical absorption correction using spherical harmonics,
implemented in SCALE3 ABSPACK scaling algorithm.
;
_exptl_crystal_colour purple
_exptl_crystal_density_diffrn 1.237
_exptl_crystal_description block
_exptl_crystal_F_000 1104
_exptl_crystal_size_max 0.2
_exptl_crystal_size_mid 0.1
_exptl_crystal_size_min 0.05
_refine_diff_density_max 0.296
_refine_diff_density_min -0.203
_refine_diff_density_rms 0.038
_refine_ls_extinction_method none
_refine_ls_goodness_of_fit_ref 1.009
_refine_ls_hydrogen_treatment constr
_refine_ls_matrix_type full
_refine_ls_number_parameters 661
_refine_ls_number_reflns 10121
_refine_ls_number_restraints 0
_refine_ls_restrained_S_all 1.009
_refine_ls_R_factor_all 0.0524
_refine_ls_R_factor_gt 0.0418
_refine_ls_shift/su_max 0.001
_refine_ls_shift/su_mean 0.000
_refine_ls_structure_factor_coef Fsqd
_refine_ls_weighting_details
;
 w=1/[\s^2^(Fo^2^)+(0.0549P)^2^+0.5109P]
 where P=(Fo^2^+2Fc^2^)/3
;
_refine_ls_weighting_scheme calc
_refine_ls_wR_factor_gt 0.1061
_refine_ls_wR_factor_ref 0.1110
_reflns_Friedel_coverage 0.000
_reflns_number_gt 8364
_reflns_number_total 10121
_reflns_threshold_expression 'I > 2\s(I)'
_cod_data_source_file d3cc00146f3.cif
_cod_data_source_block exp_2674
_cod_depositor_comments 'Adding full bibliography for 7131278--7131282.cif.'
_cod_database_code 7131281
_shelxl_version_number 2013-2
_shelx_space_group_comment
;
The symmetry employed for this shelxl refinement is uniquely defined
by the following loop, which should always be used as a source of
symmetry information in preference to the above space-group names.
They are only intended as comments.
;
_olex2_refinement_description
;
1. Fixed Uiso
 At 1.2 times of:
  All C(H) groups, All C(H,H) groups
 At 1.5 times of:
  All C(H,H,H) groups
2.a Secondary CH2 refined with riding coordinates:
 C00K(H00C,H00D), C00S(H00A,H00B)
2.b Aromatic/amide H refined with riding coordinates:
 C00L(H00L), C00N(H00N), C00Q(H00Q), C00R(H00R), C00Y(H00Y), C010(H010),
 C011(H011), C012(H012), C015(H015), C017(H017), C019(H019), C01A(H01W),
 C01D(H01D), C01E(H01E), C01F(H01), C01I(H01I), C01K(H01K), C01M(H01M),
 C01N(H01N), C01O(H3), C01Q(H4), C01R(H5), C01V(H01V), C01Y(H7)
2.c Idealised Me refined as rotating group:
 C01B(H01X,H01Y,H), C01C(H01Z,HA,HB), C01H(H1,HC,HD), C01J(H2,HE,HF),
 C01P(H01A,H01B,H01C), C01S(H01F,H01G,H01H), C01T(H6,HG,HH), C01U(H01J,H01L,
 H01O), C01W(H01P,H01Q,H01R), C01X(H01S,H01T,H01U), C01Z(H8,HI,HJ), C020(H02A,
 H02B,H02C)
;
_smtbx_masks_void_probe_radius 1.2
_smtbx_masks_void_truncation_radius 1.2
_olex2_submission_special_instructions 'No special instructions were received'
_oxdiff_exptl_absorpt_empirical_details
;
Empirical correction (ABSPACK) includes:
- Absorption correction using spherical harmonics
- Frame scaling
;
_oxdiff_exptl_absorpt_empirical_full_max 1.322
_oxdiff_exptl_absorpt_empirical_full_min 0.748

loop_
_space_group_symop_operation_xyz
'x, y, z'
'-x, -y, -z'

loop_
_atom_site_label
_atom_site_type_symbol
_atom_site_fract_x
_atom_site_fract_y
_atom_site_fract_z
_atom_site_U_iso_or_equiv
_atom_site_adp_type
_atom_site_occupancy
_atom_site_site_symmetry_order
_atom_site_calc_flag
_atom_site_refinement_flags_posn
_atom_site_refinement_flags_adp
_atom_site_refinement_flags_occupancy
_atom_site_disorder_assembly
_atom_site_disorder_group
Co01 Co 0.12790(2) 0.76438(2) 0.35714(2) 0.03937(10) Uani 1 1 d . . . . .
Co02 Co 0.53698(2) 0.69762(2) 0.39445(2) 0.04263(11) Uani 1 1 d . . . . .
O003 O 0.63033(11) 0.70254(11) 0.31114(11) 0.0471(4) Uani 1 1 d . . . . .
O004 O 0.13245(11) 0.88192(10) 0.29302(10) 0.0441(3) Uani 1 1 d . . . . .
O005 O 0.13233(12) 0.70348(11) 0.24355(11) 0.0519(4) Uani 1 1 d . . . . .
O006 O 0.49318(11) 0.57574(11) 0.34416(10) 0.0469(4) Uani 1 1 d . . . . .
N007 N 0.12825(14) 0.64790(13) 0.42225(14) 0.0499(5) Uani 1 1 d . . . . .
N008 N 0.12513(13) 0.82429(13) 0.47088(12) 0.0434(4) Uani 1 1 d . . . . .
N009 N 0.45780(14) 0.68501(15) 0.48989(13) 0.0495(5) Uani 1 1 d . . . . .
N00A N 0.58725(15) 0.81473(14) 0.45170(14) 0.0518(5) Uani 1 1 d . . . . .
N00B N 0.28130(16) 0.77573(16) 0.36568(15) 0.0589(5) Uani 1 1 d . . . . .
C00C C 0.12643(15) 0.96860(15) 0.32418(15) 0.0415(5) Uani 1 1 d . . . . .
C00D C 0.12735(17) 0.61120(16) 0.22529(18) 0.0513(6) Uani 1 1 d . . . . .
C00E C 0.68488(16) 0.77769(16) 0.28817(16) 0.0465(5) Uani 1 1 d . . . . .
C00F C 0.13179(18) 0.66267(18) 0.51685(17) 0.0535(6) Uani 1 1 d . . . . .
C00G C 0.11748(16) 0.98851(16) 0.41689(15) 0.0446(5) Uani 1 1 d . . . . .
C00H C 0.35559(17) 0.77207(16) 0.34056(16) 0.0460(5) Uani 1 1 d . . . . .
C00I C 0.11794(19) 0.53950(17) 0.2933(2) 0.0572(6) Uani 1 1 d . . . . .
C00J C 0.12900(17) 0.75846(17) 0.54390(16) 0.0487(5) Uani 1 1 d . . . . .
C00K C 0.44896(17) 0.76283(19) 0.30888(17) 0.0535(6) Uani 1 1 d . . . . .
H00C H 0.4789 0.8267 0.2973 0.064 Uiso 1 1 calc R U . . .
H00D H 0.4398 0.7269 0.2520 0.064 Uiso 1 1 calc R U . . .
C00L C 0.40545(17) 0.60647(19) 0.50881(17) 0.0538(6) Uani 1 1 d . . . . .
H00L H 0.3756 0.6071 0.5622 0.065 Uiso 1 1 calc R U . . .
C00M C 0.12883(18) 1.04868(16) 0.26277(16) 0.0497(5) Uani 1 1 d . . . . .
C00N C 0.12122(18) 0.56184(17) 0.3859(2) 0.0577(6) Uani 1 1 d . . . . .
H00N H 0.1180 0.5100 0.4252 0.069 Uiso 1 1 calc R U . . .
C00O C 0.38974(16) 0.52070(19) 0.45619(17) 0.0524(6) Uani 1 1 d . . . . .
C00P C 0.43045(16) 0.50975(17) 0.37253(16) 0.0475(5) Uani 1 1 d . . . . .
C00Q C 0.11683(17) 0.91583(17) 0.48344(16) 0.0475(5) Uani 1 1 d . . . . .
H00Q H 0.1097 0.9356 0.5422 0.057 Uiso 1 1 calc R U . . .
C00R C 0.10990(19) 1.08478(17) 0.44686(18) 0.0558(6) Uani 1 1 d . . . . .
H00R H 0.1034 1.0970 0.5075 0.067 Uiso 1 1 calc R U . . .
C00S C -0.01554(17) 0.75864(18) 0.33564(18) 0.0539(6) Uani 1 1 d . . . . .
H00A H -0.0352 0.8240 0.3378 0.065 Uiso 1 1 calc R U . . .
H00B H -0.0351 0.7333 0.2749 0.065 Uiso 1 1 calc R U . . .
C00T C 0.73409(17) 0.77282(18) 0.20727(17) 0.0520(6) Uani 1 1 d . . . . .
C00U C 0.69795(17) 0.86444(17) 0.34063(18) 0.0533(6) Uani 1 1 d . . . . .
C00V C 0.4649(2) 0.7679(2) 0.54608(17) 0.0575(6) Uani 1 1 d . . . . .
C00W C 0.72094(19) 0.6822(2) 0.14775(18) 0.0593(6) Uani 1 1 d . . . . .
C00X C -0.06769(18) 0.70121(18) 0.39790(18) 0.0531(6) Uani 1 1 d . . . . .
C00Y C 0.33000(18) 0.4434(2) 0.4899(2) 0.0623(7) Uani 1 1 d . . . . .
H00Y H 0.3053 0.4500 0.5454 0.075 Uiso 1 1 calc R U . . .
C00Z C 0.40349(17) 0.42300(18) 0.32006(18) 0.0537(6) Uani 1 1 d . . . . .
C010 C 0.1121(2) 1.15874(18) 0.38797(19) 0.0620(7) Uani 1 1 d . . . . .
H010 H 0.1071 1.2216 0.4077 0.074 Uiso 1 1 calc R U . . .
C011 C 0.65127(19) 0.87639(18) 0.42010(19) 0.0584(6) Uani 1 1 d . . . . .
H011 H 0.6679 0.9337 0.4528 0.070 Uiso 1 1 calc R U . . .
C012 C 0.34453(19) 0.3516(2) 0.3572(2) 0.0648(7) Uani 1 1 d . . . . .
H012 H 0.3275 0.2946 0.3241 0.078 Uiso 1 1 calc R U . . .
N013 N -0.1063(2) 0.6549(2) 0.4483(2) 0.0820(8) Uani 1 1 d . . . . .
C014 C 0.5401(2) 0.83744(19) 0.52879(18) 0.0599(7) Uani 1 1 d . . . . .
C015 C 0.7936(2) 0.8535(2) 0.1874(2) 0.0704(8) Uani 1 1 d . . . . .
H015 H 0.8278 0.8508 0.1366 0.085 Uiso 1 1 calc R U . . .
C016 C 0.1400(2) 1.03143(18) 0.16300(18) 0.0638(7) Uani 1 1 d . . . . .
C017 C 0.1067(2) 0.44007(19) 0.2688(2) 0.0745(8) Uani 1 1 d . . . . .
H017 H 0.1001 0.3937 0.3132 0.089 Uiso 1 1 calc R U . . .
C018 C 0.13241(19) 0.58005(18) 0.13365(19) 0.0576(6) Uani 1 1 d . . . . .
C019 C 0.30895(19) 0.3601(2) 0.4415(2) 0.0696(8) Uani 1 1 d . . . . .
H019 H 0.2712 0.3089 0.4641 0.084 Uiso 1 1 calc R U . . .
C01A C 0.4042(2) 0.7854(2) 0.6125(2) 0.0737(8) Uani 1 1 d . . . . .
H01W H 0.3509 0.7421 0.6212 0.088 Uiso 1 1 calc R U . . .
C01B C 0.5476(2) 0.4172(2) 0.2282(2) 0.0672(7) Uani 1 1 d . . . . .
H01X H 0.5662 0.4150 0.1677 0.101 Uiso 1 1 calc R U . . .
H01Y H 0.5713 0.3634 0.2616 0.101 Uiso 1 1 calc R U . . .
H H 0.5751 0.4765 0.2574 0.101 Uiso 1 1 calc R U . . .
C01C C 0.3958(2) 0.4922(2) 0.1644(2) 0.0755(8) Uani 1 1 d . . . . .
H01Z H 0.4206 0.5542 0.1899 0.113 Uiso 1 1 calc R U . . .
HA H 0.3257 0.4865 0.1610 0.113 Uiso 1 1 calc R U . . .
HB H 0.4160 0.4861 0.1048 0.113 Uiso 1 1 calc R U . . .
C01D C 0.1219(2) 1.13931(17) 0.29710(19) 0.0608(7) Uani 1 1 d . . . . .
H01D H 0.1239 1.1910 0.2575 0.073 Uiso 1 1 calc R U . . .
C01E C 0.1294(2) 0.7828(2) 0.63466(18) 0.0651(7) Uani 1 1 d . . . . .
H01E H 0.1259 0.8467 0.6522 0.078 Uiso 1 1 calc R U . . .
C01F C 0.7583(2) 0.9440(2) 0.3135(2) 0.0711(8) Uani 1 1 d . . . . .
H01 H 0.7654 1.0009 0.3476 0.085 Uiso 1 1 calc R U . . .
C01G C 0.4360(2) 0.41182(19) 0.22483(19) 0.0622(7) Uani 1 1 d . . . . .
C01H C 0.6124(2) 0.6592(2) 0.1150(2) 0.0735(8) Uani 1 1 d . . . . .
H1 H 0.5763 0.6457 0.1662 0.110 Uiso 1 1 calc R U . . .
HC H 0.6050 0.6038 0.0752 0.110 Uiso 1 1 calc R U . . .
HD H 0.5881 0.7136 0.0832 0.110 Uiso 1 1 calc R U . . .
C01I C 0.1370(2) 0.5911(2) 0.5832(2) 0.0717(8) Uani 1 1 d . . . . .
H01I H 0.1393 0.5268 0.5664 0.086 Uiso 1 1 calc R U . . .
C01J C 0.7609(2) 0.5969(2) 0.2009(2) 0.0683(7) Uani 1 1 d . . . . .
H2 H 0.8305 0.6085 0.2138 0.102 Uiso 1 1 calc R U . . .
HE H 0.7458 0.5386 0.1655 0.102 Uiso 1 1 calc R U . . .
HF H 0.7314 0.5903 0.2567 0.102 Uiso 1 1 calc R U . . .
C01K C 0.1053(3) 0.4123(2) 0.1813(3) 0.0838(10) Uani 1 1 d . . . . .
H01K H 0.0953 0.3472 0.1652 0.101 Uiso 1 1 calc R U . . .
C01L C 0.1521(2) 0.6536(2) 0.05927(19) 0.0668(7) Uani 1 1 d . . . . .
C01M C 0.1192(2) 0.4823(2) 0.1151(2) 0.0723(8) Uani 1 1 d . . . . .
H01M H 0.1194 0.4617 0.0554 0.087 Uiso 1 1 calc R U . . .
C01N C 0.1353(2) 0.7111(3) 0.6986(2) 0.0793(9) Uani 1 1 d . . . . .
H01N H 0.1368 0.7269 0.7598 0.095 Uiso 1 1 calc R U . . .
C01O C 0.8053(2) 0.9385(2) 0.2391(3) 0.0806(9) Uani 1 1 d . . . . .
H3 H 0.8455 0.9911 0.2222 0.097 Uiso 1 1 calc R U . . .
C01P C 0.0541(3) 0.9641(2) 0.1201(2) 0.0873(11) Uani 1 1 d . . . . .
H01A H 0.0492 0.9055 0.1540 0.131 Uiso 1 1 calc R U . . .
H01B H 0.0646 0.9492 0.0588 0.131 Uiso 1 1 calc R U . . .
H01C H -0.0052 0.9954 0.1206 0.131 Uiso 1 1 calc R U . . .
C01Q C 0.5606(3) 0.9193(2) 0.5840(2) 0.0856(10) Uani 1 1 d . . . . .
H4 H 0.6127 0.9640 0.5749 0.103 Uiso 1 1 calc R U . . .
C01R C 0.4242(4) 0.8680(3) 0.6655(2) 0.0978(12) Uani 1 1 d . . . . .
H5 H 0.3843 0.8800 0.7105 0.117 Uiso 1 1 calc R U . . .
C01S C 0.2464(3) 0.7178(2) 0.0877(2) 0.0817(9) Uani 1 1 d . . . . .
H01F H 0.2398 0.7512 0.1432 0.122 Uiso 1 1 calc R U . . .
H01G H 0.2580 0.7640 0.0412 0.122 Uiso 1 1 calc R U . . .
H01H H 0.3003 0.6783 0.0965 0.122 Uiso 1 1 calc R U . . .
C01T C 0.7752(3) 0.6950(3) 0.0623(2) 0.0945(11) Uani 1 1 d . . . . .
H6 H 0.7513 0.7478 0.0277 0.142 Uiso 1 1 calc R U . . .
HG H 0.7643 0.6368 0.0262 0.142 Uiso 1 1 calc R U . . .
HH H 0.8439 0.7083 0.0797 0.142 Uiso 1 1 calc R U . . .
C01U C 0.2373(3) 0.9885(3) 0.1545(3) 0.0979(12) Uani 1 1 d . . . . .
H01J H 0.2901 1.0329 0.1800 0.147 Uiso 1 1 calc R U . . .
H01L H 0.2444 0.9771 0.0918 0.147 Uiso 1 1 calc R U . . .
H01O H 0.2385 0.9286 0.1864 0.147 Uiso 1 1 calc R U . . .
C01V C 0.1389(3) 0.6163(3) 0.6725(2) 0.0842(10) Uani 1 1 d . . . . .
H01V H 0.1426 0.5687 0.7163 0.101 Uiso 1 1 calc R U . . .
C01W C 0.1399(3) 1.1258(2) 0.1085(2) 0.1006(13) Uani 1 1 d . . . . .
H01P H 0.0807 1.1557 0.1148 0.151 Uiso 1 1 calc R U . . .
H01Q H 0.1440 1.1114 0.0457 0.151 Uiso 1 1 calc R U . . .
H01R H 0.1950 1.1691 0.1310 0.151 Uiso 1 1 calc R U . . .
C01X C 0.0656(3) 0.7152(3) 0.0421(2) 0.0912(11) Uani 1 1 d . . . . .
H01S H 0.0069 0.6739 0.0270 0.137 Uiso 1 1 calc R U . . .
H01T H 0.0764 0.7581 -0.0071 0.137 Uiso 1 1 calc R U . . .
H01U H 0.0594 0.7522 0.0957 0.137 Uiso 1 1 calc R U . . .
C01Y C 0.5026(4) 0.9332(3) 0.6526(2) 0.1021(13) Uani 1 1 d . . . . .
H7 H 0.5164 0.9871 0.6906 0.123 Uiso 1 1 calc R U . . .
C01Z C 0.3955(3) 0.3144(2) 0.1801(2) 0.0938(11) Uani 1 1 d . . . . .
H8 H 0.4177 0.3099 0.1211 0.141 Uiso 1 1 calc R U . . .
HI H 0.3254 0.3102 0.1745 0.141 Uiso 1 1 calc R U . . .
HJ H 0.4181 0.2625 0.2168 0.141 Uiso 1 1 calc R U . . .
C020 C 0.1660(3) 0.6042(3) -0.0306(2) 0.0990(12) Uani 1 1 d . . . . .
H02A H 0.2195 0.5642 -0.0216 0.149 Uiso 1 1 calc R U . . .
H02B H 0.1799 0.6524 -0.0747 0.149 Uiso 1 1 calc R U . . .
H02C H 0.1075 0.5650 -0.0516 0.149 Uiso 1 1 calc R U . . .

loop_
_atom_site_aniso_label
_atom_site_aniso_U_11
_atom_site_aniso_U_22
_atom_site_aniso_U_33
_atom_site_aniso_U_23
_atom_site_aniso_U_13
_atom_site_aniso_U_12
Co01 0.04038(19) 0.03424(18) 0.0432(2) 0.00657(14) 0.00216(14) 0.00359(14)
Co02 0.03963(19) 0.0441(2) 0.0440(2) -0.00047(15) 0.00395(14) 0.00330(15)
O003 0.0444(8) 0.0418(8) 0.0556(9) 0.0003(7) 0.0109(7) -0.0011(7)
O004 0.0546(9) 0.0342(8) 0.0430(8) 0.0045(6) 0.0046(7) 0.0021(6)
O005 0.0665(10) 0.0367(8) 0.0533(10) 0.0000(7) 0.0060(8) 0.0087(7)
O006 0.0446(8) 0.0478(9) 0.0468(9) 0.0013(7) 0.0054(7) -0.0049(7)
N007 0.0501(11) 0.0415(11) 0.0592(12) 0.0118(9) 0.0055(9) 0.0097(8)
N008 0.0440(10) 0.0425(10) 0.0428(10) 0.0086(8) 0.0027(8) -0.0005(8)
N009 0.0482(11) 0.0564(12) 0.0456(11) 0.0030(9) 0.0052(8) 0.0136(9)
N00A 0.0566(12) 0.0472(11) 0.0512(12) -0.0049(9) 0.0006(9) 0.0081(9)
N00B 0.0484(12) 0.0694(14) 0.0604(13) 0.0164(11) 0.0060(10) 0.0129(10)
C00C 0.0401(11) 0.0340(11) 0.0487(12) 0.0015(9) 0.0002(9) -0.0016(9)
C00D 0.0499(13) 0.0373(12) 0.0665(16) -0.0045(10) 0.0005(11) 0.0083(10)
C00E 0.0378(11) 0.0435(12) 0.0570(14) 0.0040(10) 0.0012(10) 0.0013(9)
C00F 0.0503(13) 0.0543(14) 0.0564(15) 0.0198(11) 0.0049(11) 0.0068(11)
C00G 0.0469(12) 0.0400(12) 0.0462(12) 0.0002(9) 0.0030(10) 0.0013(9)
C00H 0.0437(13) 0.0462(12) 0.0474(13) 0.0079(10) -0.0001(10) 0.0044(10)
C00I 0.0580(15) 0.0361(12) 0.0770(18) 0.0030(11) 0.0010(13) 0.0069(10)
C00J 0.0459(12) 0.0529(14) 0.0463(13) 0.0142(10) 0.0019(10) 0.0011(10)
C00K 0.0499(13) 0.0610(15) 0.0500(14) 0.0083(11) 0.0053(11) 0.0062(11)
C00L 0.0423(12) 0.0709(17) 0.0505(14) 0.0141(12) 0.0093(10) 0.0118(12)
C00M 0.0563(14) 0.0383(12) 0.0525(14) 0.0071(10) 0.0019(11) -0.0041(10)
C00N 0.0576(15) 0.0395(13) 0.0769(19) 0.0125(12) 0.0077(13) 0.0082(11)
C00O 0.0374(12) 0.0642(15) 0.0557(14) 0.0124(12) 0.0042(10) 0.0044(11)
C00P 0.0370(11) 0.0515(13) 0.0529(14) 0.0094(10) -0.0009(10) 0.0030(10)
C00Q 0.0515(13) 0.0479(13) 0.0423(12) -0.0003(10) 0.0045(10) 0.0003(10)
C00R 0.0620(15) 0.0474(13) 0.0573(15) -0.0066(11) 0.0037(12) 0.0045(11)
C00S 0.0440(13) 0.0552(14) 0.0611(15) 0.0072(11) 0.0014(11) 0.0017(11)
C00T 0.0435(12) 0.0526(14) 0.0596(15) 0.0091(11) 0.0063(11) 0.0007(10)
C00U 0.0471(13) 0.0449(13) 0.0657(16) -0.0005(11) -0.0004(11) -0.0020(10)
C00V 0.0644(16) 0.0665(16) 0.0450(14) 0.0041(12) 0.0048(11) 0.0268(13)
C00W 0.0582(15) 0.0632(16) 0.0579(15) 0.0012(12) 0.0181(12) -0.0007(12)
C00X 0.0457(13) 0.0473(13) 0.0662(16) -0.0115(12) 0.0077(12) 0.0004(11)
C00Y 0.0429(13) 0.0747(19) 0.0709(18) 0.0275(15) 0.0122(12) 0.0057(12)
C00Z 0.0455(13) 0.0515(14) 0.0605(15) 0.0082(11) -0.0058(11) -0.0043(11)
C010 0.0768(18) 0.0366(13) 0.0721(18) -0.0039(11) 0.0032(14) 0.0071(12)
C011 0.0597(15) 0.0447(13) 0.0677(17) -0.0090(12) -0.0061(13) 0.0016(12)
C012 0.0490(14) 0.0552(15) 0.086(2) 0.0122(14) -0.0047(14) -0.0056(12)
N013 0.0739(17) 0.0773(17) 0.097(2) 0.0020(15) 0.0342(15) -0.0094(13)
C014 0.0753(18) 0.0554(15) 0.0506(15) -0.0052(11) 0.0017(12) 0.0214(13)
C015 0.0629(17) 0.0677(18) 0.081(2) 0.0107(15) 0.0199(14) -0.0079(14)
C016 0.097(2) 0.0425(13) 0.0512(15) 0.0092(11) 0.0129(14) -0.0071(13)
C017 0.081(2) 0.0391(14) 0.101(2) 0.0014(14) -0.0009(17) 0.0044(13)
C018 0.0603(15) 0.0459(13) 0.0659(17) -0.0100(11) -0.0015(12) 0.0106(11)
C019 0.0435(14) 0.0696(19) 0.095(2) 0.0301(17) 0.0085(14) -0.0035(13)
C01A 0.087(2) 0.082(2) 0.0595(17) 0.0055(15) 0.0201(15) 0.0375(17)
C01B 0.0799(19) 0.0606(16) 0.0612(17) -0.0018(13) 0.0087(14) 0.0045(14)
C01C 0.080(2) 0.0758(19) 0.0649(18) 0.0090(15) -0.0145(15) -0.0052(16)
C01D 0.0783(18) 0.0379(13) 0.0640(17) 0.0078(11) 0.0016(13) -0.0016(12)
C01E 0.0763(18) 0.0705(17) 0.0461(15) 0.0131(12) 0.0017(13) -0.0033(14)
C01F 0.0670(17) 0.0486(15) 0.094(2) -0.0031(14) 0.0039(16) -0.0140(13)
C01G 0.0701(17) 0.0531(15) 0.0584(16) -0.0001(12) -0.0062(13) -0.0094(13)
C01H 0.077(2) 0.082(2) 0.0584(17) -0.0068(15) -0.0002(14) -0.0038(16)
C01I 0.081(2) 0.0627(17) 0.075(2) 0.0287(15) 0.0139(15) 0.0169(15)
C01J 0.0684(17) 0.0571(16) 0.081(2) -0.0067(14) 0.0138(15) 0.0096(13)
C01K 0.092(2) 0.0406(15) 0.116(3) -0.0143(17) -0.005(2) 0.0058(15)
C01L 0.086(2) 0.0596(16) 0.0553(16) -0.0137(12) -0.0015(14) 0.0181(14)
C01M 0.0753(19) 0.0559(17) 0.083(2) -0.0212(15) -0.0053(15) 0.0099(14)
C01N 0.094(2) 0.094(2) 0.0492(16) 0.0231(16) 0.0059(15) 0.0067(18)
C01O 0.074(2) 0.0600(18) 0.106(3) 0.0124(17) 0.0189(18) -0.0180(15)
C01P 0.140(3) 0.0604(18) 0.0528(17) 0.0090(13) -0.0165(18) -0.0127(19)
C01Q 0.123(3) 0.0632(18) 0.072(2) -0.0133(15) 0.0088(19) 0.0200(18)
C01R 0.142(4) 0.095(3) 0.068(2) 0.0011(19) 0.030(2) 0.054(3)
C01S 0.101(2) 0.077(2) 0.068(2) 0.0025(15) 0.0198(17) -0.0012(18)
C01T 0.111(3) 0.095(2) 0.082(2) -0.0045(19) 0.046(2) -0.012(2)
C01U 0.121(3) 0.096(3) 0.084(2) 0.0071(19) 0.050(2) 0.002(2)
C01V 0.096(2) 0.093(2) 0.066(2) 0.0432(18) 0.0107(17) 0.0185(19)
C01W 0.179(4) 0.0555(18) 0.064(2) 0.0224(15) 0.015(2) -0.012(2)
C01X 0.117(3) 0.083(2) 0.075(2) -0.0046(17) -0.0115(19) 0.041(2)
C01Y 0.165(4) 0.077(2) 0.071(2) -0.0167(18) 0.019(2) 0.042(3)
C01Z 0.122(3) 0.068(2) 0.083(2) -0.0131(17) -0.003(2) -0.026(2)
C020 0.148(4) 0.087(2) 0.066(2) -0.0192(17) 0.011(2) 0.028(2)

loop_
_atom_type_symbol
_atom_type_description
_atom_type_scat_dispersion_real
_atom_type_scat_dispersion_imag
_atom_type_scat_source
C C 0.0181 0.0091 'International Tables Vol C Tables 4.2.6.8 and 6.1.1.4'
H H 0.0000 0.0000 'International Tables Vol C Tables 4.2.6.8 and 6.1.1.4'
Co Co -2.3653 3.6143 'International Tables Vol C Tables 4.2.6.8 and 6.1.1.4'
N N 0.0311 0.0180 'International Tables Vol C Tables 4.2.6.8 and 6.1.1.4'
O O 0.0492 0.0322 'International Tables Vol C Tables 4.2.6.8 and 6.1.1.4'

loop_
_geom_angle_atom_site_label_1
_geom_angle_atom_site_label_2
_geom_angle_atom_site_label_3
_geom_angle
_geom_angle_site_symmetry_1
_geom_angle_site_symmetry_3
_geom_angle_publ_flag
O004 Co01 C00S 87.88(8) . . ?
O005 Co01 O004 86.02(6) . . ?
O005 Co01 C00S 89.86(10) . . ?
N007 Co01 O004 177.94(8) . . ?
N007 Co01 O005 94.26(8) . . ?
N007 Co01 C00S 94.16(9) . . ?
N008 Co01 O004 94.39(7) . . ?
N008 Co01 O005 179.19(8) . . ?
N008 Co01 N007 85.31(8) . . ?
N008 Co01 C00S 90.86(10) . . ?
O003 Co02 O006 86.28(7) . . ?
O003 Co02 N009 171.41(8) . . ?
O003 Co02 N00A 93.93(8) . . ?
O003 Co02 C00K 90.10(9) . . ?
O006 Co02 N009 94.10(8) . . ?
O006 Co02 N00A 175.45(8) . . ?
O006 Co02 C00K 92.38(9) . . ?
N009 Co02 N00A 85.02(9) . . ?
N009 Co02 C00K 98.46(9) . . ?
N00A Co02 C00K 92.16(10) . . ?
C00E O003 Co02 127.68(15) . . ?
C00C O004 Co01 128.03(14) . . ?
C00D O005 Co01 128.00(16) . . ?
C00P O006 Co02 129.27(15) . . ?
C00F N007 Co01 112.83(15) . . ?
C00N N007 Co01 125.01(19) . . ?
C00N N007 C00F 122.1(2) . . ?
C00J N008 Co01 113.28(15) . . ?
C00Q N008 Co01 124.81(15) . . ?
C00Q N008 C00J 121.9(2) . . ?
C00L N009 Co02 125.17(18) . . ?
C00L N009 C00V 121.2(2) . . ?
C00V N009 Co02 113.47(17) . . ?
C011 N00A Co02 124.77(18) . . ?
C011 N00A C014 121.1(2) . . ?
C014 N00A Co02 113.70(17) . . ?
O004 C00C C00G 122.87(19) . . ?
O004 C00C C00M 119.1(2) . . ?
C00G C00C C00M 118.0(2) . . ?
O005 C00D C00I 122.5(2) . . ?
O005 C00D C018 119.0(2) . . ?
C00I C00D C018 118.5(2) . . ?
O003 C00E C00T 119.1(2) . . ?
O003 C00E C00U 122.0(2) . . ?
C00U C00E C00T 118.8(2) . . ?
C00J C00F N007 114.77(19) . . ?
C00J C00F C01I 118.9(3) . . ?
C01I C00F N007 126.3(2) . . ?
C00C C00G C00R 120.4(2) . . ?
C00Q C00G C00C 122.8(2) . . ?
C00Q C00G C00R 116.9(2) . . ?
N00B C00H C00K 177.4(3) . . ?
C00N C00I C00D 123.2(2) . . ?
C00N C00I C017 116.7(2) . . ?
C017 C00I C00D 120.1(3) . . ?
C00F C00J N008 113.7(2) . . ?
C01E C00J N008 125.6(2) . . ?
C01E C00J C00F 120.7(2) . . ?
Co02 C00K H00C 109.0 . . ?
Co02 C00K H00D 109.0 . . ?
C00H C00K Co02 112.99(16) . . ?
C00H C00K H00C 109.0 . . ?
C00H C00K H00D 109.0 . . ?
H00C C00K H00D 107.8 . . ?
N009 C00L H00L 116.8 . . ?
N009 C00L C00O 126.4(2) . . ?
C00O C00L H00L 116.8 . . ?
C00C C00M C016 120.0(2) . . ?
C01D C00M C00C 118.1(2) . . ?
C01D C00M C016 121.9(2) . . ?
N007 C00N C00I 126.5(2) . . ?
N007 C00N H00N 116.8 . . ?
C00I C00N H00N 116.8 . . ?
C00L C00O C00P 122.9(2) . . ?
C00L C00O C00Y 117.0(2) . . ?
C00Y C00O C00P 120.1(3) . . ?
O006 C00P C00O 121.5(2) . . ?
O006 C00P C00Z 119.7(2) . . ?
C00O C00P C00Z 118.8(2) . . ?
N008 C00Q C00G 126.7(2) . . ?
N008 C00Q H00Q 116.6 . . ?
C00G C00Q H00Q 116.6 . . ?
C00G C00R H00R 119.7 . . ?
C010 C00R C00G 120.6(2) . . ?
C010 C00R H00R 119.7 . . ?
Co01 C00S H00A 108.4 . . ?
Co01 C00S H00B 108.4 . . ?
H00A C00S H00B 107.5 . . ?
C00X C00S Co01 115.54(17) . . ?
C00X C00S H00A 108.4 . . ?
C00X C00S H00B 108.4 . . ?
C00E C00T C00W 120.8(2) . . ?
C015 C00T C00E 116.9(2) . . ?
C015 C00T C00W 122.2(2) . . ?
C011 C00U C00E 122.7(2) . . ?
C01F C00U C00E 120.1(3) . . ?
C01F C00U C011 117.1(2) . . ?
C014 C00V N009 114.0(2) . . ?
C01A C00V N009 126.1(3) . . ?
C01A C00V C014 119.8(3) . . ?
C00T C00W C01H 109.9(2) . . ?
C00T C00W C01J 109.9(2) . . ?
C00T C00W C01T 112.1(2) . . ?
C01H C00W C01J 110.4(2) . . ?
C01H C00W C01T 106.6(3) . . ?
C01J C00W C01T 107.9(3) . . ?
N013 C00X C00S 177.9(3) . . ?
C00O C00Y H00Y 119.9 . . ?
C019 C00Y C00O 120.3(3) . . ?
C019 C00Y H00Y 119.9 . . ?
C00P C00Z C01G 121.0(2) . . ?
C012 C00Z C00P 117.4(3) . . ?
C012 C00Z C01G 121.5(2) . . ?
C00R C010 H010 120.5 . . ?
C00R C010 C01D 119.0(2) . . ?
C01D C010 H010 120.5 . . ?
N00A C011 C00U 126.1(2) . . ?
N00A C011 H011 116.9 . . ?
C00U C011 H011 116.9 . . ?
C00Z C012 H012 118.1 . . ?
C00Z C012 C019 123.8(3) . . ?
C019 C012 H012 118.1 . . ?
C00V C014 N00A 113.1(2) . . ?
C01Q C014 N00A 126.8(3) . . ?
C01Q C014 C00V 120.1(3) . . ?
C00T C015 H015 118.1 . . ?
C00T C015 C01O 123.7(3) . . ?
C01O C015 H015 118.1 . . ?
C00M C016 C01P 110.0(2) . . ?
C00M C016 C01U 109.2(2) . . ?
C00M C016 C01W 112.1(2) . . ?
C01P C016 C01U 111.0(3) . . ?
C01P C016 C01W 106.6(3) . . ?
C01U C016 C01W 107.8(3) . . ?
C00I C017 H017 119.8 . . ?
C01K C017 C00I 120.5(3) . . ?
C01K C017 H017 119.8 . . ?
C00D C018 C01L 120.9(2) . . ?
C01M C018 C00D 117.7(3) . . ?
C01M C018 C01L 121.5(3) . . ?
C00Y C019 C012 119.4(3) . . ?
C00Y C019 H019 120.3 . . ?
C012 C019 H019 120.3 . . ?
C00V C01A H01W 120.5 . . ?
C01R C01A C00V 119.0(3) . . ?
C01R C01A H01W 120.5 . . ?
H01X C01B H01Y 109.5 . . ?
H01X C01B H 109.5 . . ?
H01Y C01B H 109.5 . . ?
C01G C01B H01X 109.5 . . ?
C01G C01B H01Y 109.5 . . ?
C01G C01B H 109.5 . . ?
H01Z C01C HA 109.5 . . ?
H01Z C01C HB 109.5 . . ?
HA C01C HB 109.5 . . ?
C01G C01C H01Z 109.5 . . ?
C01G C01C HA 109.5 . . ?
C01G C01C HB 109.5 . . ?
C00M C01D C010 123.9(2) . . ?
C00M C01D H01D 118.0 . . ?
C010 C01D H01D 118.0 . . ?
C00J C01E H01E 120.4 . . ?
C01N C01E C00J 119.2(3) . . ?
C01N C01E H01E 120.4 . . ?
C00U C01F H01 119.6 . . ?
C01O C01F C00U 120.9(3) . . ?
C01O C01F H01 119.6 . . ?
C00Z C01G C01C 108.8(2) . . ?
C00Z C01G C01Z 111.9(2) . . ?
C01B C01G C00Z 111.0(2) . . ?
C01B C01G C01C 110.3(2) . . ?
C01B C01G C01Z 107.5(3) . . ?
C01Z C01G C01C 107.3(2) . . ?
C00W C01H H1 109.5 . . ?
C00W C01H HC 109.5 . . ?
C00W C01H HD 109.5 . . ?
H1 C01H HC 109.5 . . ?
H1 C01H HD 109.5 . . ?
HC C01H HD 109.5 . . ?
C00F C01I H01I 120.1 . . ?
C01V C01I C00F 119.8(3) . . ?
C01V C01I H01I 120.1 . . ?
C00W C01J H2 109.5 . . ?
C00W C01J HE 109.5 . . ?
C00W C01J HF 109.5 . . ?
H2 C01J HE 109.5 . . ?
H2 C01J HF 109.5 . . ?
HE C01J HF 109.5 . . ?
C017 C01K H01K 120.3 . . ?
C017 C01K C01M 119.5(3) . . ?
C01M C01K H01K 120.3 . . ?
C01S C01L C018 109.8(2) . . ?
C01X C01L C018 109.8(3) . . ?
C01X C01L C01S 110.5(3) . . ?
C01X C01L C020 107.7(3) . . ?
C020 C01L C018 112.0(2) . . ?
C020 C01L C01S 107.1(3) . . ?
C018 C01M C01K 123.5(3) . . ?
C018 C01M H01M 118.2 . . ?
C01K C01M H01M 118.2 . . ?
C01E C01N H01N 119.8 . . ?
C01V C01N C01E 120.4(3) . . ?
C01V C01N H01N 119.8 . . ?
C015 C01O H3 120.2 . . ?
C01F C01O C015 119.5(3) . . ?
C01F C01O H3 120.2 . . ?
C016 C01P H01A 109.5 . . ?
C016 C01P H01B 109.5 . . ?
C016 C01P H01C 109.5 . . ?
H01A C01P H01B 109.5 . . ?
H01A C01P H01C 109.5 . . ?
H01B C01P H01C 109.5 . . ?
C014 C01Q H4 120.5 . . ?
C01Y C01Q C014 119.0(4) . . ?
C01Y C01Q H4 120.5 . . ?
C01A C01R H5 119.5 . . ?
C01Y C01R C01A 121.0(3) . . ?
C01Y C01R H5 119.5 . . ?
C01L C01S H01F 109.5 . . ?
C01L C01S H01G 109.5 . . ?
C01L C01S H01H 109.5 . . ?
H01F C01S H01G 109.5 . . ?
H01F C01S H01H 109.5 . . ?
H01G C01S H01H 109.5 . . ?
C00W C01T H6 109.5 . . ?
C00W C01T HG 109.5 . . ?
C00W C01T HH 109.5 . . ?
H6 C01T HG 109.5 . . ?
H6 C01T HH 109.5 . . ?
HG C01T HH 109.5 . . ?
C016 C01U H01J 109.5 . . ?
C016 C01U H01L 109.5 . . ?
C016 C01U H01O 109.5 . . ?
H01J C01U H01L 109.5 . . ?
H01J C01U H01O 109.5 . . ?
H01L C01U H01O 109.5 . . ?
C01I C01V C01N 121.0(3) . . ?
C01I C01V H01V 119.5 . . ?
C01N C01V H01V 119.5 . . ?
C016 C01W H01P 109.5 . . ?
C016 C01W H01Q 109.5 . . ?
C016 C01W H01R 109.5 . . ?
H01P C01W H01Q 109.5 . . ?
H01P C01W H01R 109.5 . . ?
H01Q C01W H01R 109.5 . . ?
C01L C01X H01S 109.5 . . ?
C01L C01X H01T 109.5 . . ?
C01L C01X H01U 109.5 . . ?
H01S C01X H01T 109.5 . . ?
H01S C01X H01U 109.5 . . ?
H01T C01X H01U 109.5 . . ?
C01Q C01Y H7 119.6 . . ?
C01R C01Y C01Q 120.7(3) . . ?
C01R C01Y H7 119.6 . . ?
C01G C01Z H8 109.5 . . ?
C01G C01Z HI 109.5 . . ?
C01G C01Z HJ 109.5 . . ?
H8 C01Z HI 109.5 . . ?
H8 C01Z HJ 109.5 . . ?
HI C01Z HJ 109.5 . . ?
C01L C020 H02A 109.5 . . ?
C01L C020 H02B 109.5 . . ?
C01L C020 H02C 109.5 . . ?
H02A C020 H02B 109.5 . . ?
H02A C020 H02C 109.5 . . ?
H02B C020 H02C 109.5 . . ?

loop_
_geom_bond_atom_site_label_1
_geom_bond_atom_site_label_2
_geom_bond_distance
_geom_bond_site_symmetry_2
_geom_bond_publ_flag
Co01 O004 1.8928(14) . ?
Co01 O005 1.8914(16) . ?
Co01 N007 1.8882(18) . ?
Co01 N008 1.8840(19) . ?
Co01 C00S 1.969(2) . ?
Co02 O003 1.8707(15) . ?
Co02 O006 1.8742(16) . ?
Co02 N009 1.874(2) . ?
Co02 N00A 1.878(2) . ?
Co02 C00K 1.949(2) . ?
O003 C00E 1.302(3) . ?
O004 C00C 1.300(3) . ?
O005 C00D 1.303(3) . ?
O006 C00P 1.308(3) . ?
N007 C00F 1.413(3) . ?
N007 C00N 1.301(3) . ?
N008 C00J 1.421(3) . ?
N008 C00Q 1.300(3) . ?
N009 C00L 1.304(3) . ?
N009 C00V 1.409(3) . ?
N00A C011 1.301(3) . ?
N00A C014 1.419(3) . ?
N00B C00H 1.131(3) . ?
C00C C00G 1.422(3) . ?
C00C C00M 1.441(3) . ?
C00D C00I 1.428(3) . ?
C00D C018 1.435(4) . ?
C00E C00T 1.442(3) . ?
C00E C00U 1.420(3) . ?
C00F C00J 1.393(4) . ?
C00F C01I 1.403(3) . ?
C00G C00Q 1.415(3) . ?
C00G C00R 1.423(3) . ?
C00H C00K 1.431(3) . ?
C00I C00N 1.404(4) . ?
C00I C017 1.418(4) . ?
C00J C01E 1.386(4) . ?
C00K H00C 0.9700 . ?
C00K H00D 0.9700 . ?
C00L H00L 0.9300 . ?
C00L C00O 1.411(4) . ?
C00M C016 1.524(4) . ?
C00M C01D 1.370(3) . ?
C00N H00N 0.9300 . ?
C00O C00P 1.426(3) . ?
C00O C00Y 1.422(3) . ?
C00P C00Z 1.433(3) . ?
C00Q H00Q 0.9300 . ?
C00R H00R 0.9300 . ?
C00R C010 1.352(4) . ?
C00S H00A 0.9700 . ?
C00S H00B 0.9700 . ?
C00S C00X 1.432(3) . ?
C00T C00W 1.522(4) . ?
C00T C015 1.383(3) . ?
C00U C011 1.415(4) . ?
C00U C01F 1.411(4) . ?
C00V C014 1.402(4) . ?
C00V C01A 1.390(4) . ?
C00W C01H 1.535(4) . ?
C00W C01J 1.537(4) . ?
C00W C01T 1.540(4) . ?
C00X N013 1.133(3) . ?
C00Y H00Y 0.9300 . ?
C00Y C019 1.354(4) . ?
C00Z C012 1.381(3) . ?
C00Z C01G 1.536(4) . ?
C010 H010 0.9300 . ?
C010 C01D 1.396(4) . ?
C011 H011 0.9300 . ?
C012 H012 0.9300 . ?
C012 C019 1.397(4) . ?
C014 C01Q 1.391(4) . ?
C015 H015 0.9300 . ?
C015 C01O 1.395(4) . ?
C016 C01P 1.531(4) . ?
C016 C01U 1.531(5) . ?
C016 C01W 1.544(4) . ?
C017 H017 0.9300 . ?
C017 C01K 1.350(5) . ?
C018 C01L 1.536(4) . ?
C018 C01M 1.377(4) . ?
C019 H019 0.9300 . ?
C01A H01W 0.9300 . ?
C01A C01R 1.381(5) . ?
C01B H01X 0.9600 . ?
C01B H01Y 0.9600 . ?
C01B H 0.9600 . ?
C01B C01G 1.532(4) . ?
C01C H01Z 0.9600 . ?
C01C HA 0.9600 . ?
C01C HB 0.9600 . ?
C01C C01G 1.540(4) . ?
C01D H01D 0.9300 . ?
C01E H01E 0.9300 . ?
C01E C01N 1.381(4) . ?
C01F H01 0.9300 . ?
C01F C01O 1.341(4) . ?
C01G C01Z 1.540(4) . ?
C01H H1 0.9600 . ?
C01H HC 0.9600 . ?
C01H HD 0.9600 . ?
C01I H01I 0.9300 . ?
C01I C01V 1.367(5) . ?
C01J H2 0.9600 . ?
C01J HE 0.9600 . ?
C01J HF 0.9600 . ?
C01K H01K 0.9300 . ?
C01K C01M 1.401(5) . ?
C01L C01S 1.536(4) . ?
C01L C01X 1.527(4) . ?
C01L C020 1.534(4) . ?
C01M H01M 0.9300 . ?
C01N H01N 0.9300 . ?
C01N C01V 1.377(5) . ?
C01O H3 0.9300 . ?
C01P H01A 0.9600 . ?
C01P H01B 0.9600 . ?
C01P H01C 0.9600 . ?
C01Q H4 0.9300 . ?
C01Q C01Y 1.379(5) . ?
C01R H5 0.9300 . ?
C01R C01Y 1.379(6) . ?
C01S H01F 0.9600 . ?
C01S H01G 0.9600 . ?
C01S H01H 0.9600 . ?
C01T H6 0.9600 . ?
C01T HG 0.9600 . ?
C01T HH 0.9600 . ?
C01U H01J 0.9600 . ?
C01U H01L 0.9600 . ?
C01U H01O 0.9600 . ?
C01V H01V 0.9300 . ?
C01W H01P 0.9600 . ?
C01W H01Q 0.9600 . ?
C01W H01R 0.9600 . ?
C01X H01S 0.9600 . ?
C01X H01T 0.9600 . ?
C01X H01U 0.9600 . ?
C01Y H7 0.9300 . ?
C01Z H8 0.9600 . ?
C01Z HI 0.9600 . ?
C01Z HJ 0.9600 . ?
C020 H02A 0.9600 . ?
C020 H02B 0.9600 . ?
C020 H02C 0.9600 . ?

loop_
_geom_torsion_atom_site_label_1
_geom_torsion_atom_site_label_2
_geom_torsion_atom_site_label_3
_geom_torsion_atom_site_label_4
_geom_torsion
_geom_torsion_site_symmetry_1
_geom_torsion_site_symmetry_2
_geom_torsion_site_symmetry_3
_geom_torsion_site_symmetry_4
_geom_torsion_publ_flag
Co01 O004 C00C C00G 1.7(3) . . . . ?
Co01 O004 C00C C00M -178.27(15) . . . . ?
Co01 O005 C00D C00I -0.5(3) . . . . ?
Co01 O005 C00D C018 -179.85(17) . . . . ?
Co01 N007 C00F C00J 3.3(3) . . . . ?
Co01 N007 C00F C01I -177.1(2) . . . . ?
Co01 N007 C00N C00I 4.0(4) . . . . ?
Co01 N008 C00J C00F -1.4(2) . . . . ?
Co01 N008 C00J C01E 179.0(2) . . . . ?
Co01 N008 C00Q C00G -6.3(3) . . . . ?
Co02 O003 C00E C00T -164.38(16) . . . . ?
Co02 O003 C00E C00U 16.0(3) . . . . ?
Co02 O006 C00P C00O -5.2(3) . . . . ?
Co02 O006 C00P C00Z 176.53(15) . . . . ?
Co02 N009 C00L C00O -7.6(3) . . . . ?
Co02 N009 C00V C014 -9.4(3) . . . . ?
Co02 N009 C00V C01A 169.1(2) . . . . ?
Co02 N00A C011 C00U -3.6(4) . . . . ?
Co02 N00A C014 C00V -0.5(3) . . . . ?
Co02 N00A C014 C01Q -179.3(2) . . . . ?
O003 Co02 O006 C00P 170.15(18) . . . . ?
O003 Co02 N00A C011 12.3(2) . . . . ?
O003 Co02 N00A C014 -175.22(16) . . . . ?
O003 C00E C00T C00W 1.5(3) . . . . ?
O003 C00E C00T C015 -178.0(2) . . . . ?
O003 C00E C00U C011 -1.5(4) . . . . ?
O003 C00E C00U C01F 179.6(2) . . . . ?
O004 Co01 O005 C00D -176.5(2) . . . . ?
O004 Co01 N008 C00J -175.37(15) . . . . ?
O004 Co01 N008 C00Q 7.11(19) . . . . ?
O004 C00C C00G C00Q 1.6(3) . . . . ?
O004 C00C C00G C00R -179.2(2) . . . . ?
O004 C00C C00M C016 -1.0(3) . . . . ?
O004 C00C C00M C01D 179.7(2) . . . . ?
O005 Co01 O004 C00C 175.60(18) . . . . ?
O005 Co01 N007 C00F 176.07(16) . . . . ?
O005 Co01 N007 C00N -7.1(2) . . . . ?
O005 C00D C00I C00N -5.3(4) . . . . ?
O005 C00D C00I C017 176.0(2) . . . . ?
O005 C00D C018 C01L 5.1(4) . . . . ?
O005 C00D C018 C01M -174.9(2) . . . . ?
O006 Co02 O003 C00E 165.67(18) . . . . ?
O006 Co02 N009 C00L 7.43(19) . . . . ?
O006 Co02 N009 C00V -177.21(15) . . . . ?
O006 C00P C00Z C012 173.8(2) . . . . ?
O006 C00P C00Z C01G -8.4(3) . . . . ?
N007 Co01 O005 C00D 5.5(2) . . . . ?
N007 Co01 N008 C00J 2.58(15) . . . . ?
N007 Co01 N008 C00Q -174.93(19) . . . . ?
N007 C00F C00J N008 -1.3(3) . . . . ?
N007 C00F C00J C01E 178.3(2) . . . . ?
N007 C00F C01I C01V -179.3(3) . . . . ?
N008 Co01 O004 C00C -5.10(18) . . . . ?
N008 Co01 N007 C00F -3.24(16) . . . . ?
N008 Co01 N007 C00N 173.6(2) . . . . ?
N008 C00J C01E C01N -178.8(3) . . . . ?
N009 Co02 O006 C00P -1.24(18) . . . . ?
N009 Co02 N00A C011 -176.3(2) . . . . ?
N009 Co02 N00A C014 -3.78(17) . . . . ?
N009 C00L C00O C00P -0.4(4) . . . . ?
N009 C00L C00O C00Y 179.8(2) . . . . ?
N009 C00V C014 N00A 6.3(3) . . . . ?
N009 C00V C014 C01Q -174.7(2) . . . . ?
N009 C00V C01A C01R 176.4(3) . . . . ?
N00A Co02 O003 C00E -18.89(19) . . . . ?
N00A Co02 N009 C00L -168.1(2) . . . . ?
N00A Co02 N009 C00V 7.27(16) . . . . ?
N00A C014 C01Q C01Y 175.3(3) . . . . ?
C00C C00G C00Q N008 0.9(4) . . . . ?
C00C C00G C00R C010 -0.7(4) . . . . ?
C00C C00M C016 C01P 61.0(3) . . . . ?
C00C C00M C016 C01U -61.1(3) . . . . ?
C00C C00M C016 C01W 179.4(3) . . . . ?
C00C C00M C01D C010 -0.4(4) . . . . ?
C00D C00I C00N N007 3.5(4) . . . . ?
C00D C00I C017 C01K 0.4(4) . . . . ?
C00D C018 C01L C01S 54.7(3) . . . . ?
C00D C018 C01L C01X -67.0(3) . . . . ?
C00D C018 C01L C020 173.5(3) . . . . ?
C00D C018 C01M C01K -2.8(4) . . . . ?
C00E C00T C00W C01H 58.3(3) . . . . ?
C00E C00T C00W C01J -63.4(3) . . . . ?
C00E C00T C00W C01T 176.7(3) . . . . ?
C00E C00T C015 C01O -2.2(4) . . . . ?
C00E C00U C011 N00A -4.9(4) . . . . ?
C00E C00U C01F C01O -1.2(4) . . . . ?
C00F N007 C00N C00I -179.5(2) . . . . ?
C00F C00J C01E C01N 1.7(4) . . . . ?
C00F C01I C01V C01N 0.3(5) . . . . ?
C00G C00C C00M C016 179.0(2) . . . . ?
C00G C00C C00M C01D -0.3(3) . . . . ?
C00G C00R C010 C01D 0.0(4) . . . . ?
C00I C00D C018 C01L -174.3(2) . . . . ?
C00I C00D C018 C01M 5.6(4) . . . . ?
C00I C017 C01K C01M 2.6(5) . . . . ?
C00J N008 C00Q C00G 176.4(2) . . . . ?
C00J C00F C01I C01V 0.3(4) . . . . ?
C00J C01E C01N C01V -1.1(5) . . . . ?
C00K Co02 O003 C00E 73.29(19) . . . . ?
C00K Co02 O006 C00P -99.90(19) . . . . ?
C00K Co02 N009 C00L 100.5(2) . . . . ?
C00K Co02 N009 C00V -84.18(17) . . . . ?
C00K Co02 N00A C011 -78.0(2) . . . . ?
C00K Co02 N00A C014 94.53(17) . . . . ?
C00L N009 C00V C014 166.1(2) . . . . ?
C00L N009 C00V C01A -15.3(4) . . . . ?
C00L C00O C00P O006 7.1(3) . . . . ?
C00L C00O C00P C00Z -174.6(2) . . . . ?
C00L C00O C00Y C019 177.7(2) . . . . ?
C00M C00C C00G C00Q -178.4(2) . . . . ?
C00M C00C C00G C00R 0.8(3) . . . . ?
C00N N007 C00F C00J -173.6(2) . . . . ?
C00N N007 C00F C01I 6.0(4) . . . . ?
C00N C00I C017 C01K -178.3(3) . . . . ?
C00O C00P C00Z C012 -4.5(3) . . . . ?
C00O C00P C00Z C01G 173.3(2) . . . . ?
C00O C00Y C019 C012 -1.5(4) . . . . ?
C00P C00O C00Y C019 -2.0(4) . . . . ?
C00P C00Z C012 C019 1.1(4) . . . . ?
C00P C00Z C01G C01B 62.0(3) . . . . ?
C00P C00Z C01G C01C -59.6(3) . . . . ?
C00P C00Z C01G C01Z -177.9(2) . . . . ?
C00Q N008 C00J C00F 176.2(2) . . . . ?
C00Q N008 C00J C01E -3.4(4) . . . . ?
C00Q C00G C00R C010 178.6(2) . . . . ?
C00R C00G C00Q N008 -178.3(2) . . . . ?
C00R C010 C01D C00M 0.6(4) . . . . ?
C00S Co01 O004 C00C 85.60(19) . . . . ?
C00S Co01 O005 C00D -88.6(2) . . . . ?
C00S Co01 N007 C00F -93.76(17) . . . . ?
C00S Co01 N007 C00N 83.0(2) . . . . ?
C00S Co01 N008 C00J 96.68(16) . . . . ?
C00S Co01 N008 C00Q -80.8(2) . . . . ?
C00T C00E C00U C011 178.9(2) . . . . ?
C00T C00E C00U C01F 0.0(3) . . . . ?
C00T C015 C01O C01F 1.0(5) . . . . ?
C00U C00E C00T C00W -178.8(2) . . . . ?
C00U C00E C00T C015 1.7(3) . . . . ?
C00U C01F C01O C015 0.7(5) . . . . ?
C00V N009 C00L C00O 177.4(2) . . . . ?
C00V C014 C01Q C01Y -3.4(5) . . . . ?
C00V C01A C01R C01Y 0.6(5) . . . . ?
C00W C00T C015 C01O 178.3(3) . . . . ?
C00Y C00O C00P O006 -173.2(2) . . . . ?
C00Y C00O C00P C00Z 5.1(3) . . . . ?
C00Z C012 C019 C00Y 2.0(4) . . . . ?
C011 N00A C014 C00V 172.3(2) . . . . ?
C011 N00A C014 C01Q -6.5(4) . . . . ?
C011 C00U C01F C01O 179.8(3) . . . . ?
C012 C00Z C01G C01B -120.4(3) . . . . ?
C012 C00Z C01G C01C 118.1(3) . . . . ?
C012 C00Z C01G C01Z -0.3(4) . . . . ?
C014 N00A C011 C00U -175.5(2) . . . . ?
C014 C00V C01A C01R -5.2(4) . . . . ?
C014 C01Q C01Y C01R -1.2(6) . . . . ?
C015 C00T C00W C01H -122.2(3) . . . . ?
C015 C00T C00W C01J 116.1(3) . . . . ?
C015 C00T C00W C01T -3.8(4) . . . . ?
C016 C00M C01D C010 -179.7(3) . . . . ?
C017 C00I C00N N007 -177.8(3) . . . . ?
C017 C01K C01M C018 -1.4(5) . . . . ?
C018 C00D C00I C00N 174.1(2) . . . . ?
C018 C00D C00I C017 -4.6(4) . . . . ?
C01A C00V C014 N00A -172.3(2) . . . . ?
C01A C00V C014 C01Q 6.7(4) . . . . ?
C01A C01R C01Y C01Q 2.6(6) . . . . ?
C01D C00M C016 C01P -119.8(3) . . . . ?
C01D C00M C016 C01U 118.1(3) . . . . ?
C01D C00M C016 C01W -1.4(4) . . . . ?
C01E C01N C01V C01I 0.2(5) . . . . ?
C01F C00U C011 N00A 174.1(3) . . . . ?
C01G C00Z C012 C019 -176.7(2) . . . . ?
C01I C00F C00J N008 179.2(2) . . . . ?
C01I C00F C00J C01E -1.3(4) . . . . ?
C01L C018 C01M C01K 177.1(3) . . . . ?
C01M C018 C01L C01S -125.3(3) . . . . ?
C01M C018 C01L C01X 113.1(3) . . . . ?
C01M C018 C01L C020 -6.5(4) . . . . ?

loop_
_smtbx_masks_void_nr
_smtbx_masks_void_average_x
_smtbx_masks_void_average_y
_smtbx_masks_void_average_z
_smtbx_masks_void_volume
_smtbx_masks_void_count_electrons
_smtbx_masks_void_content
1 -0.500 0.000 0.000 384.9 59.3 ?
